data_4063129
_journal_name_full Organometallics
_journal_paper_doi 10.1021/om049906u
_journal_year 2004
_chemical_formula_sum 'C18 H30 Mg N2'
_chemical_formula_weight 298.75
_space_group_IT_number 14
_symmetry_cell_setting monoclinic
_symmetry_space_group_name_Hall '-P 2yn'
_symmetry_space_group_name_H-M 'P 1 21/n 1'
_cell_angle_alpha 90.00
_cell_angle_beta 111.590(6)
_cell_angle_gamma 90.00
_cell_formula_units_Z 4
_cell_length_a 8.2157(17)
_cell_length_b 24.889(6)
_cell_length_c 10.073(2)
_cell_measurement_temperature 295(2)
_cell_volume 1915.2(7)
_diffrn_ambient_temperature 295(2)
_exptl_crystal_density_diffrn 1.036
_cod_original_sg_symbol_H-M 'P 21/n'
_cod_database_code 4063129

loop_
_symmetry_equiv_pos_as_xyz
'x, y, z'
'-x+1/2, y+1/2, -z+1/2'
'-x, -y, -z'
'x-1/2, -y-1/2, z-1/2'

loop_
_atom_site_label
_atom_site_type_symbol
_atom_site_fract_x
_atom_site_fract_y
_atom_site_fract_z
_atom_site_U_iso_or_equiv
_atom_site_adp_type
_atom_site_occupancy
_atom_site_symmetry_multiplicity
_atom_site_calc_flag
_atom_site_refinement_flags
_atom_site_disorder_assembly
_atom_site_disorder_group
Mg1 Mg 0.17680(11) 0.14460(3) 0.05190(9) 0.0526(3) Uani 1 1 d . . .
N1 N 0.3468(2) 0.08474(8) 0.1446(2) 0.0487(5) Uani 1 1 d . . .
N2 N 0.1861(3) 0.12929(8) -0.1407(2) 0.0519(5) Uani 1 1 d . . .
C1 C 0.2812(3) 0.03975(10) 0.0770(3) 0.0566(7) Uani 1 1 d . . .
C2 C 0.1577(4) 0.04050(12) -0.0650(3) 0.0632(7) Uani 1 1 d . . .
C3 C 0.1307(3) 0.07921(11) -0.1715(3) 0.0593(7) Uani 1 1 d . . .
C4 C 0.5025(4) 0.08812(11) 0.2795(3) 0.0622(7) Uani 1 1 d . . .
C5 C 0.6553(5) 0.0531(2) 0.2807(5) 0.0879(11) Uani 1 1 d . . .
C6 C 0.5634(5) 0.14617(15) 0.2876(5) 0.0873(11) Uani 1 1 d . . .
C7 C 0.4536(7) 0.0755(2) 0.4086(4) 0.1020(13) Uani 1 1 d . . .
C8 C 0.3298(6) -0.01650(13) 0.1377(5) 0.0862(10) Uani 1 1 d . . .
C9 C 0.0304(7) 0.0591(2) -0.3224(4) 0.0950(12) Uani 1 1 d . . .
C10 C 0.2165(4) 0.16774(12) -0.2423(3) 0.0723(8) Uani 1 1 d . . .
C11 C 0.3381(10) 0.1443(2) -0.3113(7) 0.1157(17) Uani 1 1 d . . .
C12 C 0.3171(6) 0.21444(14) -0.1499(4) 0.0904(11) Uani 1 1 d . . .
C13 C 0.0485(9) 0.1892(3) -0.3543(6) 0.1262(18) Uani 1 1 d . . .
C14 C -0.0550(12) 0.2064(4) 0.0086(7) 0.148(4) Uani 1 1 d . . .
C15 C 0.0824(8) 0.22508(18) 0.1253(9) 0.1106(17) Uani 1 1 d . . .
C16 C 0.1081(6) 0.1923(3) 0.2300(6) 0.1021(13) Uani 1 1 d . . .
C17 C -0.0040(8) 0.1531(2) 0.1891(8) 0.1105(17) Uani 1 1 d . . .
C18 C -0.1101(5) 0.1581(3) 0.0513(9) 0.134(2) Uani 1 1 d . . .
H18 H -0.1988 0.1350 -0.0028 0.161 Uiso 1 1 calc R . .
H2 H 0.099(4) 0.0087(11) -0.093(3) 0.069(8) Uiso 1 1 d . . .
H5A H 0.671(4) 0.0560(12) 0.193(4) 0.091(11) Uiso 1 1 d . . .
H5B H 0.775(5) 0.0651(13) 0.350(4) 0.106(11) Uiso 1 1 d . . .
H5C H 0.637(5) 0.0157(17) 0.292(4) 0.119(15) Uiso 1 1 d . . .
H6A H 0.662(4) 0.1538(12) 0.368(4) 0.088(10) Uiso 1 1 d . . .
H6B H 0.466(4) 0.1693(13) 0.285(3) 0.084(10) Uiso 1 1 d . . .
H6C H 0.601(4) 0.1533(13) 0.191(4) 0.107(11) Uiso 1 1 d . . .
H7A H 0.538(5) 0.0824(14) 0.491(4) 0.101(12) Uiso 1 1 d . . .
H7B H 0.354(7) 0.103(2) 0.418(5) 0.173(19) Uiso 1 1 d . . .
H7C H 0.394(5) 0.0394(17) 0.403(4) 0.120(15) Uiso 1 1 d . . .
H8A H 0.223(4) -0.0370(13) 0.099(3) 0.083(10) Uiso 1 1 d . . .
H8B H 0.362(4) -0.0179(12) 0.239(4) 0.090(11) Uiso 1 1 d . . .
H8C H 0.416(5) -0.0334(17) 0.106(4) 0.126(15) Uiso 1 1 d . . .
H9A H -0.015(6) 0.021(2) -0.321(4) 0.147(17) Uiso 1 1 d . . .
H9B H 0.113(5) 0.0565(15) -0.372(4) 0.120(15) Uiso 1 1 d . . .
H9C H -0.056(5) 0.0795(16) -0.374(4) 0.116(15) Uiso 1 1 d . . .
H11A H 0.402(7) 0.124(2) -0.255(6) 0.16(3) Uiso 1 1 d . . .
H11B H 0.270(5) 0.1150(17) -0.367(4) 0.111(15) Uiso 1 1 d . . .
H11C H 0.368(5) 0.1724(16) -0.370(4) 0.119(13) Uiso 1 1 d . . .
H12A H 0.249(4) 0.2322(13) -0.090(4) 0.099(10) Uiso 1 1 d . . .
H12B H 0.338(5) 0.2414(16) -0.212(4) 0.127(13) Uiso 1 1 d . . .
H12C H 0.449(6) 0.1991(17) -0.065(5) 0.149(16) Uiso 1 1 d . . .
H13A H -0.021(7) 0.160(2) -0.422(5) 0.15(2) Uiso 1 1 d . . .
H13B H 0.067(6) 0.2145(18) -0.407(5) 0.144(18) Uiso 1 1 d . . .
H13C H -0.025(5) 0.2000(16) -0.309(4) 0.112(16) Uiso 1 1 d . . .
H14 H -0.062(4) 0.2210(13) -0.040(4) 0.061(11) Uiso 1 1 d . . .
H15 H 0.150(7) 0.257(2) 0.129(5) 0.16(2) Uiso 1 1 d . . .
H16 H 0.196(10) 0.196(3) 0.339(8) 0.25(3) Uiso 1 1 d . . .
H17 H -0.005(5) 0.1236(16) 0.238(4) 0.107(14) Uiso 1 1 d . . .

loop_
_atom_site_aniso_label
_atom_site_aniso_U_11
_atom_site_aniso_U_22
_atom_site_aniso_U_33
_atom_site_aniso_U_23
_atom_site_aniso_U_13
_atom_site_aniso_U_12
Mg1 0.0589(5) 0.0510(5) 0.0502(5) -0.0010(4) 0.0227(4) 0.0094(4)
N1 0.0546(12) 0.0495(12) 0.0434(11) 0.0005(9) 0.0198(10) 0.0008(9)
N2 0.0614(13) 0.0494(12) 0.0418(11) 0.0016(9) 0.0154(9) 0.0079(10)
C1 0.0581(16) 0.0498(15) 0.0647(17) 0.0087(12) 0.0260(14) 0.0049(12)
C2 0.0625(17) 0.0449(16) 0.075(2) -0.0093(14) 0.0165(15) -0.0067(13)
C3 0.0538(15) 0.0644(18) 0.0493(15) -0.0094(13) 0.0069(12) 0.0092(13)
C4 0.0665(17) 0.0720(18) 0.0446(15) 0.0021(12) 0.0163(13) 0.0122(14)
C5 0.066(2) 0.105(3) 0.081(3) -0.006(2) 0.013(2) 0.022(2)
C6 0.072(2) 0.086(2) 0.082(3) -0.026(2) 0.002(2) -0.006(2)
C7 0.124(4) 0.133(4) 0.047(2) 0.011(2) 0.030(2) 0.014(3)
C8 0.100(3) 0.0521(19) 0.096(3) 0.0152(18) 0.024(2) 0.0003(19)
C9 0.091(3) 0.099(3) 0.066(2) -0.022(2) -0.006(2) 0.010(2)
C10 0.096(2) 0.0720(19) 0.0516(17) 0.0167(14) 0.0306(16) 0.0203(16)
C11 0.173(5) 0.106(4) 0.110(4) 0.012(3) 0.100(4) 0.011(4)
C12 0.135(3) 0.063(2) 0.091(3) 0.0091(19) 0.063(3) -0.011(2)
C13 0.142(4) 0.130(5) 0.088(3) 0.051(3) 0.021(3) 0.041(4)
C14 0.161(6) 0.202(7) 0.097(4) 0.057(5) 0.067(5) 0.137(6)
C15 0.128(4) 0.068(3) 0.173(6) -0.017(3) 0.099(5) 0.011(3)
C16 0.095(3) 0.124(4) 0.103(3) -0.026(3) 0.055(3) 0.014(3)
C17 0.115(4) 0.096(3) 0.167(5) 0.016(4) 0.107(4) 0.022(3)
C18 0.051(2) 0.165(5) 0.181(6) -0.100(5) 0.036(3) -0.010(3)

loop_
_geom_bond_atom_site_label_1
_geom_bond_atom_site_label_2
_geom_bond_distance
_geom_bond_site_symmetry_2
_geom_bond_publ_flag
Mg1 N2 2.006(2) . ?
Mg1 N1 2.021(2) . ?
Mg1 C14 2.360(4) . ?
Mg1 C15 2.363(4) . ?
Mg1 C17 2.382(4) . ?
Mg1 C18 2.379(4) . ?
Mg1 C16 2.386(4) . ?
Mg1 C3 2.689(3) . ?
Mg1 C1 2.729(3) . ?
Mg1 C2 2.826(3) . ?
N1 C1 1.318(3) . ?
N1 C4 1.487(3) . ?
N2 C3 1.324(3) . ?
N2 C10 1.487(3) . ?
C1 C2 1.416(4) . ?
C1 C8 1.521(4) . ?
C2 C3 1.398(4) . ?
C3 C9 1.523(4) . ?
C4 C6 1.521(5) . ?
C4 C5 1.524(4) . ?
C4 C7 1.529(4) . ?
C10 C13 1.522(5) . ?
C10 C12 1.528(5) . ?
C10 C11 1.528(5) . ?
C14 C15 1.377(9) . ?
C14 C18 1.406(9) . ?
C15 C16 1.287(7) . ?
C16 C17 1.301(6) . ?
C17 C18 1.346(7) . ?
